data_4349105
loop_
_publ_author_name
'Valverde-Mu\~noz, Francisco Javier'
'Seredyuk, Maksym'
'Mu\~noz, M Carmen'
'Znovjyak, Kateryna'
'Fritsky, Igor O.'
'Real, Jos\'e Antonio'

_publ_section_title
;
 Strong Cooperative Spin Crossover in 2D and 3D
 Fe<sup>II</sup>-M<sup>I,II</sup> Hofmann-Like Coordination Polymers Based
 on 2-Fluoropyrazine.
;
_journal_issue 20
_journal_name_full 'Inorganic chemistry'
_journal_page_first 10654
_journal_page_last 10665
_journal_paper_doi 10.1021/acs.inorgchem.6b01901
_journal_volume 55
_journal_year 2016
_chemical_formula_sum 'C12 H6 F2 Fe N8 Pt'
_chemical_formula_weight 551.19
_space_group_crystal_system orthorhombic
_space_group_IT_number 53
_space_group_name_Hall '-P 2ac 2'
_space_group_name_H-M_alt 'P m n a'
_atom_sites_solution_hydrogens geom
_audit_creation_method SHELXL-2014
_cell_angle_alpha 90
_cell_angle_beta 90
_cell_angle_gamma 90
_cell_formula_units_Z 2
_cell_length_a 7.2572(3)
_cell_length_b 6.9861(3)
_cell_length_c 14.9922(6)
_cell_measurement_reflns_used 2798
_cell_measurement_temperature 120(1)
_cell_measurement_theta_max 29.7210
_cell_measurement_theta_min 3.2030
_cell_volume 760.10(5)
_computing_cell_refinement 'CrysAlisPro 2015'
_computing_data_collection 'CrysAlisPro 2015'
_computing_data_reduction 'CrysAlisPro 2015'
_computing_structure_refinement 'SHELXL-2014 (Sheldrick, 2014)'
_computing_structure_solution 'SHELXS-2014 (Sheldrick, 2014)'
_diffrn_ambient_temperature 120(1)
_diffrn_measured_fraction_theta_full 0.999
_diffrn_measured_fraction_theta_max 0.915
_diffrn_measurement_device_type 'SuperNova Sapphire3'
_diffrn_radiation_type MoK\a
_diffrn_radiation_wavelength 0.71073
_diffrn_reflns_av_R_equivalents 0.0384
_diffrn_reflns_av_unetI/netI 0.0306
_diffrn_reflns_Laue_measured_fraction_full 0.999
_diffrn_reflns_Laue_measured_fraction_max 0.915
_diffrn_reflns_limit_h_max 5
_diffrn_reflns_limit_h_min -9
_diffrn_reflns_limit_k_max 9
_diffrn_reflns_limit_k_min -9
_diffrn_reflns_limit_l_max 19
_diffrn_reflns_limit_l_min -21
_diffrn_reflns_number 6092
_diffrn_reflns_point_group_measured_fraction_full 0.999
_diffrn_reflns_point_group_measured_fraction_max 0.915
_diffrn_reflns_theta_full 25.000
_diffrn_reflns_theta_max 29.978
_diffrn_reflns_theta_min 2.916
_exptl_absorpt_coefficient_mu 10.181
_exptl_absorpt_correction_T_max 1.00000
_exptl_absorpt_correction_T_min 0.65771
_exptl_absorpt_correction_type multi-scan
_exptl_absorpt_process_details 'CrysAlisPro 1.171.38.41q'
_exptl_crystal_colour red
_exptl_crystal_density_diffrn 2.408
_exptl_crystal_description prismatic
_exptl_crystal_F_000 512
_exptl_crystal_size_max 0.100
_exptl_crystal_size_mid 0.100
_exptl_crystal_size_min 0.060
_refine_diff_density_max 1.122
_refine_diff_density_min -0.771
_refine_diff_density_rms 0.152
_refine_ls_extinction_method none
_refine_ls_goodness_of_fit_ref 0.951
_refine_ls_hydrogen_treatment constr
_refine_ls_matrix_type full
_refine_ls_number_parameters 69
_refine_ls_number_reflns 1091
_refine_ls_number_restraints 0
_refine_ls_restrained_S_all 0.951
_refine_ls_R_factor_all 0.0318
_refine_ls_R_factor_gt 0.0200
_refine_ls_shift/su_max 0.016
_refine_ls_shift/su_mean 0.002
_refine_ls_structure_factor_coef Fsqd
_refine_ls_weighting_details 'w=1/[\s^2^(Fo^2^)+(0.0254P)^2^+0.9728P] where P=(Fo^2^+2Fc^2^)/3'
_refine_ls_weighting_scheme calc
_refine_ls_wR_factor_gt 0.0449
_refine_ls_wR_factor_ref 0.0509
_reflns_Friedel_coverage 0.000
_reflns_number_gt 816
_reflns_number_total 1091
_reflns_threshold_expression 'I > 2\s(I)'
_cod_data_source_file ic6b01901_si_005.cif
_cod_data_source_block shelx
_cod_database_code 4349105
_shelx_space_group_comment
;
The symmetry employed for this shelxl refinement is uniquely defined
by the following loop, which should always be used as a source of
symmetry information in preference to the above space-group names.
They are only intended as comments.
;
_shelx_estimated_absorpt_t_min 0.429
_shelx_estimated_absorpt_t_max 0.580
_shelxl_version_number 2014-1

loop_
_space_group_symop_operation_xyz
'x, y, z'
'-x+1/2, -y, z+1/2'
'x, -y, -z'
'-x+1/2, y, -z+1/2'
'-x, -y, -z'
'x-1/2, y, -z-1/2'
'-x, y, z'
'x-1/2, -y, z-1/2'

loop_
_atom_site_label
_atom_site_type_symbol
_atom_site_fract_x
_atom_site_fract_y
_atom_site_fract_z
_atom_site_U_iso_or_equiv
_atom_site_adp_type
_atom_site_occupancy
_atom_site_site_symmetry_order
_atom_site_calc_flag
_atom_site_refinement_flags_posn
_atom_site_refinement_flags_adp
_atom_site_refinement_flags_occupancy
Pt Pt 0.5000 0.0000 0.5000 0.00701(9) Uani 1 4 d S T P
Fe Fe 1.0000 0.5000 0.5000 0.00752(18) Uani 1 4 d S T P
N1 N 1.0000 0.5701(6) 0.3713(3) 0.0096(8) Uani 1 2 d S T P
N2 N 0.8094(4) 0.3095(4) 0.48087(18) 0.0128(6) Uani 1 1 d . . .
N3 N 1.0000 0.6721(7) 0.1913(3) 0.0292(12) Uani 1 2 d S T P
C1 C 1.0000 0.7534(7) 0.3457(3) 0.0188(11) Uani 1 2 d S T P
H1 H 1.0000 0.8509 0.3880 0.023 Uiso 1 2 calc R U P
C2 C 1.0000 0.7961(8) 0.2560(4) 0.0251(13) Uani 1 2 d S T P
C3 C 1.0000 0.4886(8) 0.2185(4) 0.0277(13) Uani 1 2 d S T P
H3 H 1.0000 0.3931 0.1753 0.033 Uiso 1 2 calc R U P
C4 C 1.0000 0.4347(8) 0.3066(4) 0.0178(11) Uani 1 2 d S T P
H4 H 1.0000 0.3057 0.3217 0.021 Uiso 1 2 calc R U P
C5 C 0.6951(5) 0.1970(5) 0.4842(2) 0.0120(7) Uani 1 1 d . . .
F F 1.0000 0.9827(4) 0.2317(3) 0.0481(12) Uani 1 2 d S T P

loop_
_atom_site_aniso_label
_atom_site_aniso_U_11
_atom_site_aniso_U_22
_atom_site_aniso_U_33
_atom_site_aniso_U_23
_atom_site_aniso_U_13
_atom_site_aniso_U_12
Pt 0.00460(13) 0.00451(12) 0.01193(13) 0.00016(11) 0.000 0.000
Fe 0.0043(4) 0.0050(4) 0.0133(5) 0.0019(4) 0.000 0.000
N1 0.005(2) 0.0121(18) 0.012(2) 0.0027(16) 0.000 0.000
N2 0.0101(14) 0.0107(13) 0.0175(16) 0.0005(11) -0.0006(11) 0.0018(13)
N3 0.039(3) 0.028(3) 0.020(3) 0.008(2) 0.000 0.000
C1 0.021(3) 0.016(3) 0.020(3) 0.002(2) 0.000 0.000
C2 0.032(3) 0.023(3) 0.021(3) 0.011(2) 0.000 0.000
C3 0.030(3) 0.026(3) 0.027(3) -0.013(3) 0.000 0.000
C4 0.018(3) 0.014(2) 0.022(3) -0.001(2) 0.000 0.000
C5 0.0110(16) 0.0077(15) 0.0174(19) 0.0013(12) -0.0007(12) 0.0015(14)
F 0.095(4) 0.023(2) 0.027(2) 0.0126(16) 0.000 0.000

loop_
_atom_type_symbol
_atom_type_description
_atom_type_scat_dispersion_real
_atom_type_scat_dispersion_imag
_atom_type_scat_source
C C 0.0033 0.0016 'International Tables Vol C Tables 4.2.6.8 and 6.1.1.4'
H H 0.0000 0.0000 'International Tables Vol C Tables 4.2.6.8 and 6.1.1.4'
N N 0.0061 0.0033 'International Tables Vol C Tables 4.2.6.8 and 6.1.1.4'
F F 0.0171 0.0103 'International Tables Vol C Tables 4.2.6.8 and 6.1.1.4'
Fe Fe 0.3463 0.8444 'International Tables Vol C Tables 4.2.6.8 and 6.1.1.4'
Pt Pt -1.7033 8.3905 'International Tables Vol C Tables 4.2.6.8 and 6.1.1.4'

loop_
_geom_angle_atom_site_label_1
_geom_angle_atom_site_label_2
_geom_angle_atom_site_label_3
_geom_angle
_geom_angle_site_symmetry_1
_geom_angle_site_symmetry_3
C5 Pt C5 180.00(14) 5_656 .
C5 Pt C5 89.2(2) 5_656 7_655
C5 Pt C5 90.8(2) . 7_655
C5 Pt C5 90.8(2) 5_656 3_556
C5 Pt C5 89.2(2) . 3_556
C5 Pt C5 180.00(18) 7_655 3_556
N1 Fe N1 180.0 5_766 .
N2 Fe N1 88.54(12) . 5_766
N2 Fe N1 91.46(12) 5_766 5_766
N2 Fe N1 88.54(12) 7_755 5_766
N2 Fe N1 91.46(12) 3_566 5_766
N2 Fe N1 91.46(12) . .
N2 Fe N1 88.54(12) 5_766 .
N2 Fe N1 91.46(12) 7_755 .
N2 Fe N1 88.54(12) 3_566 .
N2 Fe N2 180.0 . 5_766
N2 Fe N2 90.90(17) . 7_755
N2 Fe N2 89.10(17) 5_766 7_755
N2 Fe N2 89.10(17) . 3_566
N2 Fe N2 90.90(17) 5_766 3_566
N2 Fe N2 180.0 7_755 3_566
C1 N1 C4 117.5(5) . .
C1 N1 Fe 120.9(3) . .
C4 N1 Fe 121.5(4) . .
C5 N2 Fe 169.0(3) . .
C2 N3 C3 114.1(5) . .
N1 C1 C2 119.2(5) . .
N1 C1 H1 120.4 . .
C2 C1 H1 120.4 . .
N3 C2 F 116.2(5) . .
N3 C2 C1 125.8(5) . .
F C2 C1 118.1(5) . .
N3 C3 C4 123.6(5) . .
N3 C3 H3 118.2 . .
C4 C3 H3 118.2 . .
N1 C4 C3 119.9(5) . .
N1 C4 H4 120.1 . .
C3 C4 H4 120.1 . .
N2 C5 Pt 175.6(3) . .

loop_
_geom_bond_atom_site_label_1
_geom_bond_atom_site_label_2
_geom_bond_distance
_geom_bond_site_symmetry_2
Pt C5 1.989(4) 5_656
Pt C5 1.989(4) .
Pt C5 1.989(4) 7_655
Pt C5 1.989(4) 3_556
Fe N1 1.990(4) 5_766
Fe N1 1.990(4) .
Fe N2 1.941(3) .
Fe N2 1.941(3) 5_766
Fe N2 1.941(3) 7_755
Fe N2 1.941(3) 3_566
N1 C1 1.337(6) .
N1 C4 1.355(7) .
N2 C5 1.143(5) .
N3 C2 1.300(7) .
N3 C3 1.345(7) .
C1 C2 1.378(7) .
C1 H1 0.9300 .
C2 F 1.354(6) .
C3 C4 1.373(8) .
C3 H3 0.9300 .
C4 H4 0.9300 .
